data_2203902
loop_
_publ_author_name
'Qian-Yong Cao'
'Wen-Fu Fu'

_publ_section_title Chloro[(hydroxymethyl)diphenylphosphine-\k<i>P</i>](1,10-phenanthroline-\k^2^<i>N,N</i>')copper(I)
_journal_issue 7
_journal_name_full 'Acta Crystallographica Section E'
_journal_page_first m987
_journal_page_last m989
_journal_paper_doi 10.1107/S1600536804014771
_journal_volume 60
_journal_year 2004
_chemical_formula_iupac '[Cu Cl (C12 H8 N2) (C13 H13 O P)]'
_chemical_formula_moiety 'C25 H21 Cl Cu N2 O P'
_chemical_formula_sum 'C25 H21 Cl Cu N2 O P'
_chemical_formula_weight 495.40
_chemical_name_systematic ?
_space_group_IT_number 4
_symmetry_cell_setting monoclinic
_symmetry_space_group_name_Hall 'P 2yb'
_symmetry_space_group_name_H-M 'P 1 21 1'
_atom_sites_solution_hydrogens 'difmap (O-H) and geom (C-H)'
_atom_sites_solution_primary direct
_atom_sites_solution_secondary difmap
_audit_creation_method SHELXL-97
_cell_angle_alpha 90.00
_cell_angle_beta 116.9420(9)
_cell_angle_gamma 90.00
_cell_formula_units_Z 2
_cell_length_a 10.8736(2)
_cell_length_b 10.0773(2)
_cell_length_c 11.7098(3)
_cell_measurement_reflns_used 670
_cell_measurement_temperature 293(2)
_cell_measurement_theta_max 26.2
_cell_measurement_theta_min 2.6
_cell_volume 1143.86(4)
_computing_cell_refinement 'HKL SCALEPACK (Otwinowski & Minor, 1997)'
_computing_data_collection 'COLLECT (Nonius, 1998)'
_computing_data_reduction
;
HKL SCALEPACK and DENZO (Otwinowski & Minor, 1997), and SORTAV
(Blessing, 1995)
;
_computing_molecular_graphics 'SHELXTL (Sheldrick, 1998)'
_computing_publication_material SHELXTL
_computing_structure_refinement 'SHELXL97 (Sheldrick, 1997)'
_computing_structure_solution 'SHELXS97 (Sheldrick, 1997)'
_diffrn_ambient_temperature 293(2)
_diffrn_detector_area_resol_mean 0.76
_diffrn_measured_fraction_theta_full 0.997
_diffrn_measured_fraction_theta_max 0.972
_diffrn_measurement_device_type 'Nonius KappaCCD'
_diffrn_measurement_method '\w and \f'
_diffrn_radiation_monochromator graphite
_diffrn_radiation_source 'fine-focus sealed tube'
_diffrn_radiation_type MoK\a
_diffrn_radiation_wavelength 0.71073
_diffrn_reflns_av_R_equivalents 0.0445
_diffrn_reflns_av_sigmaI/netI 0.0413
_diffrn_reflns_limit_h_max 13
_diffrn_reflns_limit_h_min -13
_diffrn_reflns_limit_k_max 12
_diffrn_reflns_limit_k_min -13
_diffrn_reflns_limit_l_max 15
_diffrn_reflns_limit_l_min -14
_diffrn_reflns_number 21658
_diffrn_reflns_theta_full 25.00
_diffrn_reflns_theta_max 27.61
_diffrn_reflns_theta_min 3.46
_diffrn_standards_decay_% 0
_exptl_absorpt_coefficient_mu 1.161
_exptl_absorpt_correction_T_max 0.9223
_exptl_absorpt_correction_T_min 0.795
_exptl_absorpt_correction_type multi-scan
_exptl_absorpt_process_details '(SORTAV; Blessing, 1995)'
_exptl_crystal_colour orange
_exptl_crystal_density_diffrn 1.438
_exptl_crystal_density_method 'not measured'
_exptl_crystal_description plate
_exptl_crystal_F_000 508
_exptl_crystal_size_max 0.52
_exptl_crystal_size_mid 0.35
_exptl_crystal_size_min 0.07
_refine_diff_density_max 0.304
_refine_diff_density_min -0.367
_refine_ls_abs_structure_details 'Flack (1983), 2207 Friedel pairs'
_refine_ls_abs_structure_Flack 0.286(10)
_refine_ls_extinction_coef 0.0102(17)
_refine_ls_extinction_expression Fc^*^=kFc[1+0.001xFc^2^\l^3^/sin(2\q)]^-1/4^
_refine_ls_extinction_method SHELXL97
_refine_ls_goodness_of_fit_ref 0.966
_refine_ls_hydrogen_treatment constr
_refine_ls_matrix_type full
_refine_ls_number_parameters 314
_refine_ls_number_reflns 5022
_refine_ls_number_restraints 8
_refine_ls_restrained_S_all 0.971
_refine_ls_R_factor_all 0.0472
_refine_ls_R_factor_gt 0.0313
_refine_ls_shift/su_max 0.001
_refine_ls_shift/su_mean 0.000
_refine_ls_structure_factor_coef Fsqd
_refine_ls_weighting_details 'calc w = 1/[\s^2^(Fo^2^)+(0.0423P)^2^] where P = (Fo^2^+2Fc^2^)/3'
_refine_ls_weighting_scheme calc
_refine_ls_wR_factor_gt 0.0675
_refine_ls_wR_factor_ref 0.0723
_reflns_number_gt 4005
_reflns_number_total 5022
_reflns_threshold_expression I>2\s(I)
_cod_data_source_file hb6058.cif
_cod_data_source_block I
_cod_original_sg_symbol_H-M 'P 21'
_cod_database_code 2203902
_cod_database_fobs_code 2203902

loop_
_symmetry_equiv_pos_as_xyz
'x, y, z'
'-x, y+1/2, -z'

loop_
_atom_site_label
_atom_site_fract_x
_atom_site_fract_y
_atom_site_fract_z
_atom_site_U_iso_or_equiv
_atom_site_adp_type
_atom_site_calc_flag
_atom_site_refinement_flags
_atom_site_occupancy
_atom_site_disorder_assembly
_atom_site_disorder_group
_atom_site_type_symbol
Cu1 0.60944(3) 0.84148(3) 0.78493(3) 0.04862(11) Uani d . 1 A . Cu
C1 0.6251(3) 1.0414(3) 0.9933(3) 0.0599(8) Uani d . 1 . . C
H1 0.6033 1.1072 0.9314 0.072 Uiso calc R 1 . . H
C2 0.6453(4) 1.0790(4) 1.1143(4) 0.0699(9) Uani d . 1 . . C
H2 0.6396 1.1676 1.1338 0.084 Uiso calc R 1 . . H
C3 0.6738(4) 0.9820(4) 1.2040(4) 0.0754(10) Uani d . 1 . . C
H3 0.6859 1.0045 1.2854 0.090 Uiso calc R 1 . . H
C4 0.6851(3) 0.8487(4) 1.1750(2) 0.0619(7) Uani d . 1 . . C
C5 0.7115(5) 0.7418(5) 1.2610(4) 0.0889(12) Uani d . 1 . . C
H5 0.7201 0.7589 1.3424 0.107 Uiso calc R 1 . . H
C6 0.7243(4) 0.6174(5) 1.2297(3) 0.0871(13) Uani d . 1 . . C
H6 0.7439 0.5503 1.2899 0.105 Uiso calc R 1 . . H
C7 0.7086(3) 0.5851(3) 1.1042(3) 0.0650(8) Uani d . 1 . . C
C8 0.6793(3) 0.6870(3) 1.0134(3) 0.0477(6) Uani d . 1 . . C
C9 0.6661(3) 0.8204(3) 1.0500(2) 0.0462(6) Uani d . 1 . . C
C10 0.7199(4) 0.4568(3) 1.0630(4) 0.0802(11) Uani d . 1 . . C
H10 0.7400 0.3854 1.1189 0.096 Uiso calc R 1 . . H
C11 0.7017(4) 0.4367(3) 0.9426(4) 0.0758(10) Uani d . 1 . . C
H11 0.7087 0.3516 0.9154 0.091 Uiso calc R 1 . . H
C12 0.6725(3) 0.5435(3) 0.8589(3) 0.0611(8) Uani d . 1 . . C
H12 0.6602 0.5276 0.7762 0.073 Uiso calc R 1 . . H
C13 0.8191(10) 1.0767(7) 0.7657(11) 0.061(3) Uani d PGD 0.57(3) A 1 C
C14 0.8881(11) 1.0695(15) 0.8986(11) 0.083(3) Uani d PGD 0.57(3) A 1 C
H14 0.8768 0.9957 0.9406 0.100 Uiso calc PR 0.57(3) A 1 H
C15 0.9741(9) 1.1726(18) 0.9687(16) 0.098(4) Uani d PG 0.57(3) A 1 C
H15 1.0203 1.1677 1.0576 0.117 Uiso calc PR 0.57(3) A 1 H
C16 0.9911(8) 1.2828(10) 0.906(2) 0.109(6) Uani d PG 0.57(3) A 1 C
H16 1.0486 1.3518 0.9529 0.131 Uiso calc PR 0.57(3) A 1 H
C17 0.9221(11) 1.2900(6) 0.773(2) 0.123(7) Uani d PG 0.57(3) A 1 C
H17 0.9334 1.3638 0.7311 0.147 Uiso calc PR 0.57(3) A 1 H
C18 0.8361(10) 1.1869(9) 0.7029(17) 0.092(4) Uani d PGD 0.57(3) A 1 C
H18 0.7899 1.1918 0.6140 0.110 Uiso calc PR 0.57(3) A 1 H
C19 0.8187(3) 0.8247(3) 0.6416(2) 0.0502(6) Uani d . 1 A . C
C20 0.7718(4) 0.6957(3) 0.6075(3) 0.0634(8) Uani d . 1 . . C
H20 0.6891 0.6703 0.6065 0.076 Uiso calc R 1 . . H
C21 0.8447(5) 0.6050(4) 0.5752(4) 0.0779(10) Uani d . 1 . . C
H21 0.8102 0.5199 0.5498 0.093 Uiso calc R 1 . . H
C22 0.9671(5) 0.6403(5) 0.5804(4) 0.0898(12) Uani d . 1 . . C
H22 1.0177 0.5781 0.5606 0.108 Uiso calc R 1 . . H
C23 1.0175(4) 0.7655(5) 0.6143(4) 0.0922(12) Uani d . 1 . . C
H23 1.1020 0.7882 0.6178 0.111 Uiso calc R 1 . . H
C24 0.9422(3) 0.8599(4) 0.6439(3) 0.0724(9) Uani d . 1 . . C
H24 0.9753 0.9461 0.6649 0.087 Uiso calc R 1 . . H
C25 0.5818(3) 0.9995(4) 0.5258(3) 0.0724(9) Uani d . 1 A . C
H25 0.5361 1.0758 0.5401 0.087 Uiso calc R 1 . . H
H26 0.6290 1.0291 0.4772 0.087 Uiso calc R 1 . . H
N1 0.6351(2) 0.9170(2) 0.9602(2) 0.0481(5) Uani d . 1 . . N
N2 0.6614(2) 0.6669(2) 0.8923(2) 0.0471(5) Uani d . 1 . . N
O1 0.4851(3) 0.9081(3) 0.4558(2) 0.0966(9) Uani d . 1 . . O
H1A 0.4415 0.8862 0.4943 0.145 Uiso calc R 1 . . H
P1 0.71110(7) 0.93514(7) 0.68275(6) 0.04741(17) Uani d D 1 . . P
Cl1 0.37351(7) 0.81010(6) 0.64995(7) 0.05528(19) Uani d . 1 . . Cl
C13' 0.8232(11) 1.0806(8) 0.7435(9) 0.047(3) Uani d PGD 0.43(3) A 2 C
C14' 0.8801(12) 1.1070(12) 0.8740(9) 0.048(3) Uani d PGD 0.43(3) A 2 C
H14' 0.8608 1.0516 0.9273 0.058 Uiso calc PR 0.43(3) A 2 H
C15' 0.9657(11) 1.2163(13) 0.9247(12) 0.077(4) Uani d PG 0.43(3) A 2 C
H15' 1.0038 1.2340 1.0120 0.093 Uiso calc PR 0.43(3) A 2 H
C16' 0.9945(10) 1.2992(8) 0.8450(16) 0.078(4) Uani d PG 0.43(3) A 2 C
H16' 1.0518 1.3723 0.8789 0.094 Uiso calc PR 0.43(3) A 2 H
C17' 0.9376(10) 1.2728(10) 0.7145(14) 0.078(4) Uani d PG 0.43(3) A 2 C
H17' 0.9569 1.3282 0.6611 0.094 Uiso calc PR 0.43(3) A 2 H
C18' 0.8520(10) 1.1634(11) 0.6637(9) 0.063(3) Uani d PGD 0.43(3) A 2 C
H18' 0.8140 1.1457 0.5764 0.075 Uiso calc PR 0.43(3) A 2 H

loop_
_atom_site_aniso_label
_atom_site_aniso_U_11
_atom_site_aniso_U_22
_atom_site_aniso_U_33
_atom_site_aniso_U_12
_atom_site_aniso_U_13
_atom_site_aniso_U_23
Cu1 0.05624(19) 0.05496(18) 0.04257(17) 0.00068(15) 0.02932(14) 0.00764(15)
C1 0.0585(19) 0.0543(17) 0.073(2) -0.0018(13) 0.0352(17) -0.0078(14)
C2 0.067(2) 0.070(2) 0.080(3) -0.0062(16) 0.039(2) -0.0231(18)
C3 0.076(2) 0.097(3) 0.060(2) -0.017(2) 0.0369(19) -0.031(2)
C4 0.0591(16) 0.088(2) 0.0419(13) -0.0057(18) 0.0262(12) 0.0011(18)
C5 0.111(3) 0.109(3) 0.048(2) -0.012(2) 0.037(2) 0.008(2)
C6 0.100(3) 0.104(3) 0.045(2) -0.018(2) 0.0214(19) 0.029(2)
C7 0.064(2) 0.0601(19) 0.058(2) -0.0085(14) 0.0165(16) 0.0205(14)
C8 0.0453(15) 0.0520(14) 0.0451(16) -0.0022(11) 0.0199(13) 0.0100(11)
C9 0.0443(13) 0.0556(16) 0.0404(12) -0.0069(11) 0.0207(11) -0.0008(11)
C10 0.081(2) 0.058(2) 0.085(3) 0.0025(16) 0.023(2) 0.0284(18)
C11 0.072(2) 0.0456(17) 0.105(3) 0.0056(14) 0.036(2) 0.0046(17)
C12 0.0647(19) 0.0521(17) 0.069(2) -0.0003(13) 0.0320(17) -0.0041(14)
C13 0.064(7) 0.049(5) 0.082(7) -0.004(4) 0.044(7) 0.009(4)
C14 0.060(5) 0.086(7) 0.076(6) 0.003(5) 0.007(4) 0.012(5)
C15 0.058(5) 0.104(8) 0.115(9) -0.009(5) 0.025(6) -0.024(8)
C16 0.071(6) 0.093(8) 0.158(15) -0.003(5) 0.048(7) -0.053(8)
C17 0.144(12) 0.030(4) 0.182(15) -0.009(5) 0.064(10) 0.011(6)
C18 0.113(7) 0.061(5) 0.102(8) -0.004(4) 0.049(6) 0.019(5)
C19 0.0473(13) 0.0644(17) 0.0373(12) -0.0064(13) 0.0179(10) 0.0043(13)
C20 0.069(2) 0.0709(19) 0.0568(19) -0.0098(15) 0.0341(17) 0.0021(14)
C21 0.092(3) 0.076(2) 0.061(2) 0.0002(19) 0.030(2) -0.0013(16)
C22 0.078(3) 0.108(3) 0.071(3) 0.025(2) 0.023(2) -0.015(2)
C23 0.051(2) 0.134(3) 0.093(3) 0.000(2) 0.035(2) -0.022(2)
C24 0.0576(18) 0.087(2) 0.081(2) -0.0150(16) 0.0389(16) -0.0187(19)
C25 0.0548(19) 0.103(3) 0.0528(18) -0.0013(17) 0.0189(16) 0.0266(18)
N1 0.0533(13) 0.0472(12) 0.0521(14) 0.0009(10) 0.0312(11) 0.0012(10)
N2 0.0498(13) 0.0476(12) 0.0473(13) 0.0024(9) 0.0249(11) 0.0036(9)
O1 0.0804(18) 0.146(2) 0.0487(13) -0.0235(16) 0.0162(12) 0.0141(14)
P1 0.0446(4) 0.0587(4) 0.0389(4) -0.0035(3) 0.0189(3) 0.0101(3)
Cl1 0.0482(4) 0.0633(5) 0.0571(4) -0.0035(3) 0.0263(3) -0.0002(3)
C13' 0.040(7) 0.050(7) 0.040(5) 0.007(4) 0.009(5) 0.006(4)
C14' 0.047(5) 0.048(5) 0.043(6) 0.001(4) 0.014(4) 0.004(4)
C15' 0.066(7) 0.082(9) 0.068(7) -0.014(6) 0.016(5) -0.007(7)
C16' 0.089(9) 0.061(6) 0.101(11) -0.016(5) 0.056(8) -0.025(6)
C17' 0.071(7) 0.066(6) 0.105(9) -0.001(4) 0.046(6) 0.006(5)
C18' 0.075(6) 0.059(6) 0.059(5) -0.012(4) 0.035(5) 0.005(4)

loop_
_atom_type_symbol
_atom_type_description
_atom_type_scat_dispersion_real
_atom_type_scat_dispersion_imag
_atom_type_scat_source
C C 0.0033 0.0016 'International Tables Vol C Tables 4.2.6.8 and 6.1.1.4'
H H 0.0000 0.0000 'International Tables Vol C Tables 4.2.6.8 and 6.1.1.4'
Cl Cl 0.1484 0.1585 'International Tables Vol C Tables 4.2.6.8 and 6.1.1.4'
N N 0.0061 0.0033 'International Tables Vol C Tables 4.2.6.8 and 6.1.1.4'
O O 0.0106 0.0060 'International Tables Vol C Tables 4.2.6.8 and 6.1.1.4'
P P 0.1023 0.0942 'International Tables Vol C Tables 4.2.6.8 and 6.1.1.4'
Cu Cu 0.3201 1.2651 'International Tables Vol C Tables 4.2.6.8 and 6.1.1.4'

loop_
_geom_angle_atom_site_label_1
_geom_angle_atom_site_label_2
_geom_angle_atom_site_label_3
_geom_angle
_geom_angle_publ_flag
N1 Cu1 N2 80.55(9) y
N1 Cu1 P1 120.50(6) y
N2 Cu1 P1 129.07(6) y
N1 Cu1 Cl1 109.26(6) y
N2 Cu1 Cl1 101.97(7) y
P1 Cu1 Cl1 111.13(3) y
N1 C1 C2 124.0(3) ?
N1 C1 H1 118.0 ?
C2 C1 H1 118.0 ?
C3 C2 C1 117.9(3) ?
C3 C2 H2 121.1 ?
C1 C2 H2 121.1 ?
C2 C3 C4 120.9(3) ?
C2 C3 H3 119.5 ?
C4 C3 H3 119.5 ?
C3 C4 C9 117.1(3) ?
C3 C4 C5 124.7(3) ?
C9 C4 C5 118.2(3) ?
C6 C5 C4 122.3(4) ?
C6 C5 H5 118.9 ?
C4 C5 H5 118.9 ?
C5 C6 C7 121.1(3) ?
C5 C6 H6 119.4 ?
C7 C6 H6 119.4 ?
C10 C7 C8 115.9(3) ?
C10 C7 C6 124.9(3) ?
C8 C7 C6 119.2(3) ?
N2 C8 C7 123.9(3) ?
N2 C8 C9 117.7(2) ?
C7 C8 C9 118.4(3) ?
N1 C9 C4 121.7(3) ?
N1 C9 C8 117.6(2) ?
C4 C9 C8 120.7(3) ?
C11 C10 C7 120.2(3) ?
C11 C10 H10 119.9 ?
C7 C10 H10 119.9 ?
C10 C11 C12 120.0(3) ?
C10 C11 H11 120.0 ?
C12 C11 H11 120.0 ?
N2 C12 C11 122.7(3) ?
N2 C12 H12 118.7 ?
C11 C12 H12 118.7 ?
C14 C13 C18 120.0 ?
C14 C13 P1 116.5(4) ?
C18 C13 P1 123.5(4) ?
C13 C14 C15 120.0 ?
C13 C14 H14 120.0 ?
C15 C14 H14 120.0 ?
C16 C15 C14 120.0 ?
C16 C15 H15 120.0 ?
C14 C15 H15 120.0 ?
C15 C16 C17 120.0 ?
C15 C16 H16 120.0 ?
C17 C16 H16 120.0 ?
C18 C17 C16 120.0 ?
C18 C17 H17 120.0 ?
C16 C17 H17 120.0 ?
C17 C18 C13 120.0 ?
C17 C18 H18 120.0 ?
C13 C18 H18 120.0 ?
C24 C19 C20 118.4(3) ?
C24 C19 P1 124.9(3) ?
C20 C19 P1 116.7(2) ?
C21 C20 C19 121.4(3) ?
C21 C20 H20 119.3 ?
C19 C20 H20 119.3 ?
C22 C21 C20 119.5(4) ?
C22 C21 H21 120.2 ?
C20 C21 H21 120.2 ?
C21 C22 C23 121.0(4) ?
C21 C22 H22 119.5 ?
C23 C22 H22 119.5 ?
C22 C23 C24 120.0(4) ?
C22 C23 H23 120.0 ?
C24 C23 H23 120.0 ?
C19 C24 C23 119.7(4) ?
C19 C24 H24 120.2 ?
C23 C24 H24 120.2 ?
O1 C25 P1 113.2(2) ?
O1 C25 H25 108.9 ?
P1 C25 H25 108.9 ?
O1 C25 H26 108.9 ?
P1 C25 H26 108.9 ?
H25 C25 H26 107.8 ?
C1 N1 C9 118.3(2) ?
C1 N1 Cu1 129.7(2) ?
C9 N1 Cu1 112.06(16) ?
C12 N2 C8 117.4(2) ?
C12 N2 Cu1 130.5(2) ?
C8 N2 Cu1 112.06(17) ?
C25 O1 H1A 109.5 ?
C13 P1 C19 106.3(4) ?
C13 P1 C13' 9.0(5) ?
C19 P1 C13' 101.3(4) ?
C13 P1 C25 105.7(4) ?
C19 P1 C25 103.89(15) ?
C13' P1 C25 100.2(3) ?
C13 P1 Cu1 114.3(5) ?
C19 P1 Cu1 115.16(9) ?
C13' P1 Cu1 123.2(3) ?
C25 P1 Cu1 110.53(11) ?
C14' C13' C18' 120.0 ?
C14' C13' P1 117.8(4) ?
C18' C13' P1 122.2(4) ?
C15' C14' C13' 120.0 ?
C15' C14' H14' 120.0 ?
C13' C14' H14' 120.0 ?
C16' C15' C14' 120.0 ?
C16' C15' H15' 120.0 ?
C14' C15' H15' 120.0 ?
C15' C16' C17' 120.0 ?
C15' C16' H16' 120.0 ?
C17' C16' H16' 120.0 ?
C18' C17' C16' 120.0 ?
C18' C17' H17' 120.0 ?
C16' C17' H17' 120.0 ?
C17' C18' C13' 120.0 ?
C17' C18' H18' 120.0 ?
C13' C18' H18' 120.0 ?

loop_
_geom_bond_atom_site_label_1
_geom_bond_atom_site_label_2
_geom_bond_distance
_geom_bond_publ_flag
Cu1 N1 2.085(2) y
Cu1 N2 2.086(2) y
Cu1 P1 2.1777(7) y
Cu1 Cl1 2.3463(8) y
C1 N1 1.331(4) ?
C1 C2 1.385(5) ?
C1 H1 0.9300 ?
C2 C3 1.363(5) ?
C2 H2 0.9300 ?
C3 C4 1.405(5) ?
C3 H3 0.9300 ?
C4 C9 1.412(4) ?
C4 C5 1.412(5) ?
C5 C6 1.332(6) ?
C5 H5 0.9300 ?
C6 C7 1.437(5) ?
C6 H6 0.9300 ?
C7 C10 1.405(5) ?
C7 C8 1.407(4) ?
C8 N2 1.356(4) ?
C8 C9 1.438(4) ?
C9 N1 1.359(3) ?
C10 C11 1.347(5) ?
C10 H10 0.9300 ?
C11 C12 1.391(5) ?
C11 H11 0.9300 ?
C12 N2 1.325(4) ?
C12 H12 0.9300 ?
C13 C14 1.3900 ?
C13 C18 1.3900 ?
C13 P1 1.823(5) ?
C14 C15 1.3900 ?
C14 H14 0.9300 ?
C15 C16 1.3900 ?
C15 H15 0.9300 ?
C16 C17 1.3900 ?
C16 H16 0.9300 ?
C17 C18 1.3900 ?
C17 H17 0.9300 ?
C18 H18 0.9300 ?
C19 C24 1.378(4) ?
C19 C20 1.387(5) ?
C19 P1 1.831(3) ?
C20 C21 1.371(5) ?
C20 H20 0.9300 ?
C21 C22 1.352(6) ?
C21 H21 0.9300 ?
C22 C23 1.361(6) ?
C22 H22 0.9300 ?
C23 C24 1.396(5) ?
C23 H23 0.9300 ?
C24 H24 0.9300 ?
C25 O1 1.358(4) ?
C25 P1 1.853(3) ?
C25 H25 0.9700 ?
C25 H26 0.9700 ?
O1 H1A 0.8200 ?
P1 C13' 1.832(5) ?
C13' C14' 1.3900 ?
C13' C18' 1.3900 ?
C14' C15' 1.3900 ?
C14' H14' 0.9300 ?
C15' C16' 1.3900 ?
C15' H15' 0.9300 ?
C16' C17' 1.3900 ?
C16' H16' 0.9300 ?
C17' C18' 1.3900 ?
C17' H17' 0.9300 ?
C18' H18' 0.9300 ?

loop_
_geom_hbond_atom_site_label_D
_geom_hbond_atom_site_label_H
_geom_hbond_atom_site_label_A
_geom_hbond_site_symmetry_A
_geom_hbond_distance_DH
_geom_hbond_distance_HA
_geom_hbond_distance_DA
_geom_hbond_angle_DHA
O1 H1A Cl1 . 0.82 2.38 3.181(3) 165
C23 H23 Cl1 1_655 0.93 2.81 3.728(5) 169

loop_
_geom_torsion_atom_site_label_1
_geom_torsion_atom_site_label_2
_geom_torsion_atom_site_label_3
_geom_torsion_atom_site_label_4
_geom_torsion
N1 C1 C2 C3 -1.7(5)
C1 C2 C3 C4 1.3(5)
C2 C3 C4 C9 0.2(5)
C2 C3 C4 C5 -178.6(4)
C3 C4 C5 C6 -178.4(4)
C9 C4 C5 C6 2.8(6)
C4 C5 C6 C7 -1.5(7)
C5 C6 C7 C10 -179.7(4)
C5 C6 C7 C8 0.1(6)
C10 C7 C8 N2 0.4(5)
C6 C7 C8 N2 -179.5(3)
C10 C7 C8 C9 179.8(3)
C6 C7 C8 C9 0.0(4)
C3 C4 C9 N1 -1.5(4)
C5 C4 C9 N1 177.4(3)
C3 C4 C9 C8 178.5(3)
C5 C4 C9 C8 -2.7(4)
N2 C8 C9 N1 0.8(4)
C7 C8 C9 N1 -178.7(3)
N2 C8 C9 C4 -179.2(2)
C7 C8 C9 C4 1.3(4)
C8 C7 C10 C11 -0.6(5)
C6 C7 C10 C11 179.2(4)
C7 C10 C11 C12 0.4(6)
C10 C11 C12 N2 0.1(5)
C18 C13 C14 C15 0.0
P1 C13 C14 C15 179.1(8)
C13 C14 C15 C16 0.0
C14 C15 C16 C17 0.0
C15 C16 C17 C18 0.0
C16 C17 C18 C13 0.0
C14 C13 C18 C17 0.0
P1 C13 C18 C17 -179.0(8)
C24 C19 C20 C21 -0.7(5)
P1 C19 C20 C21 -179.9(3)
C19 C20 C21 C22 2.1(5)
C20 C21 C22 C23 -1.6(6)
C21 C22 C23 C24 -0.2(7)
C20 C19 C24 C23 -1.1(5)
P1 C19 C24 C23 178.0(3)
C22 C23 C24 C19 1.6(6)
C2 C1 N1 C9 0.4(4)
C2 C1 N1 Cu1 -179.7(3)
C4 C9 N1 C1 1.2(4)
C8 C9 N1 C1 -178.7(3)
C4 C9 N1 Cu1 -178.7(2)
C8 C9 N1 Cu1 1.4(3)
N2 Cu1 N1 C1 178.1(3)
P1 Cu1 N1 C1 48.0(3)
Cl1 Cu1 N1 C1 -82.4(2)
N2 Cu1 N1 C9 -2.04(17)
P1 Cu1 N1 C9 -132.09(15)
Cl1 Cu1 N1 C9 97.43(16)
C11 C12 N2 C8 -0.3(4)
C11 C12 N2 Cu1 -176.5(2)
C7 C8 N2 C12 0.1(4)
C9 C8 N2 C12 -179.4(3)
C7 C8 N2 Cu1 177.0(2)
C9 C8 N2 Cu1 -2.5(3)
N1 Cu1 N2 C12 178.8(3)
P1 Cu1 N2 C12 -59.3(3)
Cl1 Cu1 N2 C12 71.0(3)
N1 Cu1 N2 C8 2.43(18)
P1 Cu1 N2 C8 124.27(16)
Cl1 Cu1 N2 C8 -105.43(18)
C14 C13 P1 C19 -93.5(7)
C18 C13 P1 C19 85.6(8)
C14 C13 P1 C13' -150(5)
C18 C13 P1 C13' 29(4)
C14 C13 P1 C25 156.5(6)
C18 C13 P1 C25 -24.5(8)
C14 C13 P1 Cu1 34.7(7)
C18 C13 P1 Cu1 -146.2(7)
C24 C19 P1 C13 -15.1(5)
C20 C19 P1 C13 164.0(5)
C24 C19 P1 C13' -7.4(4)
C20 C19 P1 C13' 171.7(4)
C24 C19 P1 C25 96.2(3)
C20 C19 P1 C25 -84.7(2)
C24 C19 P1 Cu1 -142.8(2)
C20 C19 P1 Cu1 36.4(2)
O1 C25 P1 C13 -174.7(5)
O1 C25 P1 C19 73.5(3)
O1 C25 P1 C13' 178.0(5)
O1 C25 P1 Cu1 -50.6(3)
N1 Cu1 P1 C13 1.5(4)
N2 Cu1 P1 C13 -101.9(4)
Cl1 Cu1 P1 C13 131.2(4)
N1 Cu1 P1 C19 125.12(11)
N2 Cu1 P1 C19 21.65(13)
Cl1 Cu1 P1 C19 -105.23(9)
N1 Cu1 P1 C13' 0.6(5)
N2 Cu1 P1 C13' -102.9(5)
Cl1 Cu1 P1 C13' 130.3(4)
N1 Cu1 P1 C25 -117.56(16)
N2 Cu1 P1 C25 138.98(16)
Cl1 Cu1 P1 C25 12.10(15)
C13 P1 C13' C14' 15(4)
C19 P1 C13' C14' -109.9(6)
C25 P1 C13' C14' 143.5(6)
Cu1 P1 C13' C14' 20.6(8)
C13 P1 C13' C18' -165(5)
C19 P1 C13' C18' 70.2(8)
C25 P1 C13' C18' -36.4(8)
Cu1 P1 C13' C18' -159.3(6)
C18' C13' C14' C15' 0.0
P1 C13' C14' C15' -179.9(8)
C13' C14' C15' C16' 0.0
C14' C15' C16' C17' 0.0
C15' C16' C17' C18' 0.0
C16' C17' C18' C13' 0.0
C14' C13' C18' C17' 0.0
P1 C13' C18' C17' 179.9(9)
